data_4085197
loop_
_publ_author_name
'Liu, Guifeng'
'Yan, Hong'

_publ_section_title
;
 Metal-Induced B--H Activation in Three-Component Reactions: 16-Electron
 Complex CpCo(S2C2B10H10), Ethyl Diazoacetate, and Alkynes
;
_journal_issue 3
_journal_name_full Organometallics
_journal_page_first 591
_journal_paper_doi 10.1021/om501016w
_journal_volume 34
_journal_year 2015
_chemical_formula_moiety 'C27 H36 B10 Co Fe O4 S2'
_chemical_formula_sum 'C27 H36 B10 Co Fe O4 S2'
_chemical_formula_weight 711.56
_chemical_name_systematic
; 
 ? 
;
_space_group_IT_number 14
_symmetry_cell_setting monoclinic
_symmetry_space_group_name_Hall '-P 2ybc'
_symmetry_space_group_name_H-M 'P 1 21/c 1'
_atom_sites_solution_hydrogens geom
_atom_sites_solution_primary direct
_atom_sites_solution_secondary difmap
_audit_creation_method SHELXL-97
_cell_angle_alpha 90.00
_cell_angle_beta 92.762(3)
_cell_angle_gamma 90.00
_cell_formula_units_Z 4
_cell_length_a 11.311(2)
_cell_length_b 21.679(4)
_cell_length_c 13.649(3)
_cell_measurement_reflns_used 3053
_cell_measurement_temperature 273(2)
_cell_measurement_theta_max 21.90
_cell_measurement_theta_min 2.40
_cell_volume 3343.0(11)
_computing_cell_refinement 'Bruker SMART'
_computing_data_collection 'Bruker SMART'
_computing_data_reduction 'Bruker SAINT'
_computing_molecular_graphics 'Bruker SHELXTL'
_computing_publication_material 'Bruker SHELXTL'
_computing_structure_refinement 'SHELXL-97 (Sheldrick, 1997)'
_computing_structure_solution 'SHELXS-97 (Sheldrick, 1990)'
_diffrn_ambient_temperature 273(2)
_diffrn_measured_fraction_theta_full 0.997
_diffrn_measured_fraction_theta_max 0.997
_diffrn_measurement_device_type 'CCD area detector'
_diffrn_measurement_method 'phi and omega scans'
_diffrn_radiation_monochromator graphite
_diffrn_radiation_source 'fine-focus sealed tube'
_diffrn_radiation_type MoK\a
_diffrn_radiation_wavelength 0.71073
_diffrn_reflns_av_R_equivalents 0.0777
_diffrn_reflns_av_sigmaI/netI 0.0962
_diffrn_reflns_limit_h_max 12
_diffrn_reflns_limit_h_min -13
_diffrn_reflns_limit_k_max 26
_diffrn_reflns_limit_k_min -22
_diffrn_reflns_limit_l_max 16
_diffrn_reflns_limit_l_min -16
_diffrn_reflns_number 16930
_diffrn_reflns_theta_full 25.50
_diffrn_reflns_theta_max 25.50
_diffrn_reflns_theta_min 1.76
_exptl_absorpt_coefficient_mu 1.088
_exptl_absorpt_correction_T_max 0.9376
_exptl_absorpt_correction_T_min 0.8805
_exptl_absorpt_correction_type multi-scan
_exptl_absorpt_process_details 'SADABS; Bruker, 2000'
_exptl_crystal_colour red
_exptl_crystal_density_diffrn 1.414
_exptl_crystal_density_method 'not measured'
_exptl_crystal_description block
_exptl_crystal_F_000 1460
_exptl_crystal_size_max 0.12
_exptl_crystal_size_mid 0.08
_exptl_crystal_size_min 0.06
_refine_diff_density_max 0.552
_refine_diff_density_min -0.414
_refine_diff_density_rms 0.075
_refine_ls_extinction_method none
_refine_ls_goodness_of_fit_ref 0.848
_refine_ls_hydrogen_treatment constr
_refine_ls_matrix_type full
_refine_ls_number_parameters 415
_refine_ls_number_reflns 6198
_refine_ls_number_restraints 150
_refine_ls_restrained_S_all 0.924
_refine_ls_R_factor_all 0.1190
_refine_ls_R_factor_gt 0.0552
_refine_ls_shift/su_max 0.003
_refine_ls_shift/su_mean 0.000
_refine_ls_structure_factor_coef Fsqd
_refine_ls_weighting_details 'calc w=1/[\s^2^(Fo^2^)+(0.0778P)^2^+0.0000P] where P=(Fo^2^+2Fc^2^)/3'
_refine_ls_weighting_scheme calc
_refine_ls_wR_factor_gt 0.1302
_refine_ls_wR_factor_ref 0.1462
_reflns_number_gt 3097
_reflns_number_total 6198
_reflns_threshold_expression >2sigma(I)
_cod_data_source_file om501016w_si_002.cif
_cod_data_source_block Compound-9
_cod_depositor_comments
;
The following automatic conversions were performed:

'_symmetry_cell_setting' value 'Monoclinic' changed to 'monoclinic'
according to
/home/saulius/struct/COD-crude-data--automatic-downloads/rss-feeds/ACS/lib/dictionaries/cif_core.dic
dictionary named 'cif_core.dic' version 2.4.2 from 2011-04-26.

Automatic conversion script
Id: cif_fix_values 2935 2014-11-11 08:27:57Z andrius 

 Adding full bibliography for 4085191--4085201.cif.
;
_cod_original_cell_volume 3343.0(12)
_cod_original_sg_symbol_H-M P2(1)/c
_cod_database_code 4085197

loop_
_symmetry_equiv_pos_as_xyz
'x, y, z'
'-x, y+1/2, -z+1/2'
'-x, -y, -z'
'x, -y-1/2, z-1/2'

loop_
_atom_site_label
_atom_site_type_symbol
_atom_site_fract_x
_atom_site_fract_y
_atom_site_fract_z
_atom_site_U_iso_or_equiv
_atom_site_adp_type
_atom_site_occupancy
_atom_site_symmetry_multiplicity
_atom_site_calc_flag
_atom_site_refinement_flags
_atom_site_disorder_assembly
_atom_site_disorder_group
Fe1 Fe 0.56055(5) 0.30030(2) 0.81333(4) 0.07235(19) Uani 1 1 d U . .
Co1 Co 0.36518(4) 0.092392(19) 0.82558(3) 0.04827(13) Uani 1 1 d . . .
S2 S 0.22558(8) 0.04712(4) 0.72265(6) 0.0548(3) Uani 1 1 d . . .
S1 S 0.06739(9) 0.14013(5) 0.86949(7) 0.0697(3) Uani 1 1 d . . .
O1 O 0.6674(2) 0.09811(13) 0.7585(2) 0.0906(10) Uani 1 1 d . . .
O2 O 0.5785(2) 0.07148(13) 0.6163(2) 0.0891(10) Uani 1 1 d . A .
O3 O -0.1981(3) 0.09653(16) 1.0184(3) 0.1223(13) Uani 1 1 d . . .
O4 O -0.0041(2) 0.08601(13) 1.0414(2) 0.0875(9) Uani 1 1 d . . .
B3 B 0.2045(3) 0.17955(16) 0.7051(3) 0.0479(11) Uani 1 1 d . . .
B4 B 0.2109(4) 0.15427(19) 0.5802(3) 0.0579(12) Uani 1 1 d . . .
H4 H 0.2958 0.1447 0.5472 0.069 Uiso 1 1 calc R . .
B5 B 0.0827(4) 0.1086(2) 0.5540(3) 0.0658(14) Uani 1 1 d . . .
H5 H 0.0831 0.0681 0.5054 0.079 Uiso 1 1 calc R . .
B6 B -0.0026(4) 0.1105(2) 0.6601(3) 0.0683(14) Uani 1 1 d . . .
H6 H -0.0553 0.0708 0.6829 0.082 Uiso 1 1 calc R . .
B7 B 0.0790(4) 0.23197(18) 0.7054(3) 0.0609(13) Uani 1 1 d . . .
H7 H 0.0790 0.2722 0.7545 0.073 Uiso 1 1 calc R . .
B8 B 0.1673(4) 0.23059(19) 0.6039(3) 0.0619(13) Uani 1 1 d . . .
H8 H 0.2245 0.2700 0.5877 0.074 Uiso 1 1 calc R . .
B9 B 0.0899(4) 0.1861(2) 0.5099(3) 0.0719(15) Uani 1 1 d . . .
H9 H 0.0952 0.1968 0.4314 0.086 Uiso 1 1 calc R . .
B10 B -0.0408(4) 0.1579(2) 0.5576(3) 0.0768(16) Uani 1 1 d . . .
H10 H -0.1206 0.1493 0.5104 0.092 Uiso 1 1 calc R . .
B11 B -0.0497(4) 0.1877(2) 0.6778(3) 0.0724(15) Uani 1 1 d . . .
H11 H -0.1352 0.1987 0.7086 0.087 Uiso 1 1 calc R . .
B12 B 0.0108(4) 0.2336(2) 0.5864(3) 0.0744(15) Uani 1 1 d . . .
H12 H -0.0349 0.2750 0.5573 0.089 Uiso 1 1 calc R . .
C2 C 0.1507(3) 0.10910(14) 0.6653(2) 0.0507(10) Uani 1 1 d . . .
C1 C 0.0654(3) 0.15834(15) 0.7433(2) 0.0532(10) Uani 1 1 d . . .
C7 C 0.3050(3) 0.18068(13) 0.7869(2) 0.0446(9) Uani 1 1 d . . .
H7A H 0.2835 0.2049 0.8440 0.053 Uiso 1 1 calc R . .
C8 C 0.4303(3) 0.17532(14) 0.7800(2) 0.0496(9) Uani 1 1 d U . .
C9 C 0.4638(3) 0.12686(15) 0.7154(2) 0.0519(10) Uani 1 1 d . . .
H9A H 0.4175 0.1284 0.6528 0.062 Uiso 1 1 calc R . .
C10 C 0.5811(3) 0.09966(17) 0.7034(3) 0.0657(12) Uani 1 1 d . . .
C11 C 0.6881(4) 0.0397(2) 0.5945(4) 0.119(2) Uani 1 1 d . . .
C12 C 0.6700(9) -0.0179(5) 0.5927(12) 0.191(7) Uani 0.50 1 d P A 1
H12A H 0.7415 -0.0388 0.5773 0.287 Uiso 0.50 1 calc PR A 1
H12B H 0.6088 -0.0273 0.5438 0.287 Uiso 0.50 1 calc PR A 1
H12C H 0.6458 -0.0312 0.6558 0.287 Uiso 0.50 1 calc PR A 1
C3 C -0.0806(4) 0.1196(2) 0.8891(3) 0.1045(18) Uani 1 1 d . . .
H3A H -0.1308 0.1550 0.8746 0.125 Uiso 1 1 calc R . .
H3B H -0.1043 0.0871 0.8434 0.125 Uiso 1 1 calc R . .
C12' C 0.6888(9) 0.0264(5) 0.5052(8) 0.127(4) Uani 0.50 1 d PU A 2
H12E H 0.7618 0.0060 0.4921 0.191 Uiso 0.50 1 calc PR A 2
H12D H 0.6817 0.0634 0.4668 0.191 Uiso 0.50 1 calc PR A 2
H12F H 0.6236 -0.0006 0.4883 0.191 Uiso 0.50 1 calc PR A 2
C4 C -0.1013(4) 0.09850(18) 0.9884(3) 0.0743(13) Uani 1 1 d . . .
C5 C -0.0178(5) 0.0712(3) 1.1426(3) 0.131(2) Uani 1 1 d . . .
H5A H -0.0696 0.1010 1.1717 0.157 Uiso 1 1 calc R . .
H5B H -0.0532 0.0306 1.1480 0.157 Uiso 1 1 calc R . .
C6 C 0.0954(6) 0.0720(3) 1.1932(4) 0.162(3) Uani 1 1 d . . .
H6A H 0.0867 0.0626 1.2612 0.243 Uiso 1 1 calc R . .
H6B H 0.1301 0.1122 1.1875 0.243 Uiso 1 1 calc R . .
H6C H 0.1458 0.0419 1.1650 0.243 Uiso 1 1 calc R . .
C13 C 0.3802(4) 0.09892(16) 0.9769(3) 0.0778(13) Uani 1 1 d . . .
H13A H 0.3607 0.1352 1.0157 0.093 Uiso 1 1 calc R . .
C14 C 0.4906(4) 0.08602(18) 0.9396(3) 0.0808(13) Uani 1 1 d . . .
H14A H 0.5617 0.1116 0.9483 0.097 Uiso 1 1 calc R . .
C15 C 0.4835(3) 0.02947(18) 0.8918(3) 0.0753(13) Uani 1 1 d . . .
H15A H 0.5482 0.0084 0.8601 0.090 Uiso 1 1 calc R . .
C16 C 0.3684(4) 0.00822(17) 0.8971(3) 0.0707(12) Uani 1 1 d . . .
H16A H 0.3380 -0.0307 0.8694 0.085 Uiso 1 1 calc R . .
C17 C 0.3027(3) 0.05071(17) 0.9504(3) 0.0652(11) Uani 1 1 d . . .
H17A H 0.2199 0.0467 0.9675 0.078 Uiso 1 1 calc R . .
C18 C 0.5084(3) 0.21394(16) 0.8453(3) 0.0623(11) Uani 1 1 d . . .
C19 C 0.4712(4) 0.2567(2) 0.9146(3) 0.0981(15) Uani 1 1 d . . .
H19A H 0.3889 0.2649 0.9298 0.118 Uiso 1 1 calc R . .
C20 C 0.5706(4) 0.2864(2) 0.9576(3) 0.1052(16) Uani 1 1 d U . .
H20A H 0.5691 0.3187 1.0078 0.126 Uiso 1 1 calc R . .
C21 C 0.6671(4) 0.2639(2) 0.9191(4) 0.1099(17) Uani 1 1 d U . .
H21A H 0.7484 0.2772 0.9360 0.132 Uiso 1 1 calc R . .
C22 C 0.6335(4) 0.2191(2) 0.8472(4) 0.1121(18) Uani 1 1 d U . .
H22A H 0.6871 0.1956 0.8070 0.135 Uiso 1 1 calc R . .
C23 C 0.4460(6) 0.3556(3) 0.7370(4) 0.1387(15) Uani 1 1 d U . .
H23A H 0.3608 0.3603 0.7448 0.166 Uiso 1 1 calc R . .
C24 C 0.5454(6) 0.3915(3) 0.7866(4) 0.1335(15) Uani 1 1 d U . .
H24A H 0.5361 0.4233 0.8366 0.160 Uiso 1 1 calc R . .
C25 C 0.6447(6) 0.3730(2) 0.7553(4) 0.1382(15) Uani 1 1 d U . .
H25A H 0.7223 0.3884 0.7789 0.166 Uiso 1 1 calc R . .
C26 C 0.6262(6) 0.3235(3) 0.6840(4) 0.1433(16) Uani 1 1 d U . .
H26A H 0.6857 0.3016 0.6475 0.172 Uiso 1 1 calc R . .
C27 C 0.5013(6) 0.3190(3) 0.6730(4) 0.1351(15) Uani 1 1 d U . .
H27A H 0.4600 0.2888 0.6301 0.162 Uiso 1 1 calc R . .

loop_
_atom_site_aniso_label
_atom_site_aniso_U_11
_atom_site_aniso_U_22
_atom_site_aniso_U_33
_atom_site_aniso_U_23
_atom_site_aniso_U_13
_atom_site_aniso_U_12
Fe1 0.1029(4) 0.0532(3) 0.0603(3) 0.0063(3) -0.0032(3) -0.0222(3)
Co1 0.0544(3) 0.0403(2) 0.0491(3) 0.0072(2) -0.0077(2) -0.0013(2)
S2 0.0632(6) 0.0398(5) 0.0603(6) 0.0022(4) -0.0101(5) -0.0009(4)
S1 0.0598(6) 0.0920(7) 0.0577(6) 0.0098(5) 0.0087(5) -0.0084(5)
O1 0.0577(16) 0.106(2) 0.106(2) -0.0103(18) -0.0122(16) 0.0131(15)
O2 0.0635(17) 0.105(2) 0.099(2) -0.0221(18) 0.0056(16) 0.0183(16)
O3 0.0737(19) 0.169(3) 0.127(3) 0.044(2) 0.0325(19) -0.018(2)
O4 0.0816(18) 0.100(2) 0.0819(19) 0.0239(16) 0.0143(16) -0.0089(16)
B3 0.054(2) 0.038(2) 0.052(2) 0.0072(18) 0.0026(19) 0.0029(18)
B4 0.065(3) 0.065(3) 0.044(2) 0.011(2) 0.001(2) 0.003(2)
B5 0.066(3) 0.075(3) 0.055(3) -0.001(2) -0.015(2) 0.004(2)
B6 0.053(3) 0.079(3) 0.071(3) 0.006(2) -0.012(2) -0.001(2)
B7 0.069(3) 0.047(2) 0.066(3) 0.007(2) 0.000(2) 0.015(2)
B8 0.068(3) 0.054(2) 0.064(3) 0.020(2) -0.002(2) 0.007(2)
B9 0.077(3) 0.081(3) 0.057(3) 0.011(2) -0.013(2) 0.010(3)
B10 0.070(3) 0.089(3) 0.069(3) 0.012(3) -0.019(3) 0.014(3)
B11 0.056(3) 0.077(3) 0.084(3) 0.015(3) 0.001(2) 0.015(2)
B12 0.080(3) 0.070(3) 0.072(3) 0.014(2) -0.006(3) 0.019(3)
C2 0.057(2) 0.0484(19) 0.047(2) -0.0024(16) -0.0014(17) -0.0024(16)
C1 0.051(2) 0.058(2) 0.050(2) 0.0003(17) 0.0057(17) 0.0081(17)
C7 0.061(2) 0.0331(16) 0.0394(18) 0.0030(14) 0.0019(16) -0.0001(15)
C8 0.052(2) 0.0451(18) 0.051(2) 0.0096(16) -0.0048(16) -0.0046(16)
C9 0.048(2) 0.050(2) 0.057(2) 0.0077(17) -0.0040(17) 0.0007(16)
C10 0.056(2) 0.068(2) 0.073(3) 0.002(2) 0.002(2) 0.000(2)
C11 0.081(3) 0.119(4) 0.159(5) -0.042(4) 0.027(3) 0.027(3)
C12 0.099(7) 0.126(9) 0.356(19) -0.051(11) 0.086(10) 0.043(7)
C3 0.065(3) 0.164(5) 0.086(3) 0.028(3) 0.022(2) -0.023(3)
C12' 0.121(6) 0.139(7) 0.121(6) -0.018(5) 0.005(5) 0.041(5)
C4 0.072(3) 0.074(3) 0.077(3) 0.011(2) 0.010(2) -0.014(2)
C5 0.127(4) 0.177(5) 0.089(3) 0.066(4) 0.017(3) -0.012(4)
C6 0.183(6) 0.176(6) 0.123(5) 0.063(4) -0.035(4) -0.038(5)
C13 0.139(4) 0.050(2) 0.041(2) 0.0119(18) -0.026(2) -0.006(2)
C14 0.079(3) 0.080(3) 0.080(3) 0.042(2) -0.033(2) -0.024(2)
C15 0.069(3) 0.076(3) 0.080(3) 0.035(2) -0.002(2) 0.018(2)
C16 0.093(3) 0.055(2) 0.062(2) 0.0182(19) -0.012(2) 0.004(2)
C17 0.068(2) 0.066(2) 0.061(2) 0.0266(19) 0.001(2) 0.003(2)
C18 0.056(2) 0.056(2) 0.074(2) 0.0152(19) -0.0123(19) -0.0140(18)
C19 0.110(3) 0.128(3) 0.058(3) -0.027(2) 0.016(2) -0.071(3)
C20 0.126(3) 0.104(3) 0.084(3) -0.002(2) -0.007(2) -0.047(2)
C21 0.099(3) 0.074(3) 0.149(4) 0.008(3) -0.065(3) -0.024(2)
C22 0.083(3) 0.066(3) 0.184(5) -0.016(3) -0.026(3) -0.001(2)
C23 0.185(3) 0.105(3) 0.123(3) 0.032(2) -0.031(3) 0.014(3)
C24 0.183(3) 0.089(3) 0.126(3) 0.019(2) -0.018(3) -0.004(3)
C25 0.189(3) 0.110(3) 0.115(3) 0.034(2) 0.004(3) -0.048(3)
C26 0.194(3) 0.130(3) 0.107(3) 0.024(3) 0.015(3) -0.033(3)
C27 0.187(3) 0.117(3) 0.099(3) 0.035(2) -0.019(3) -0.014(3)

loop_
_atom_type_symbol
_atom_type_description
_atom_type_scat_dispersion_real
_atom_type_scat_dispersion_imag
_atom_type_scat_source
C C 0.0033 0.0016 'International Tables Vol C Tables 4.2.6.8 and 6.1.1.4'
H H 0.0000 0.0000 'International Tables Vol C Tables 4.2.6.8 and 6.1.1.4'
B B 0.0013 0.0007 'International Tables Vol C Tables 4.2.6.8 and 6.1.1.4'
O O 0.0106 0.0060 'International Tables Vol C Tables 4.2.6.8 and 6.1.1.4'
S S 0.1246 0.1234 'International Tables Vol C Tables 4.2.6.8 and 6.1.1.4'
Fe Fe 0.3463 0.8444 'International Tables Vol C Tables 4.2.6.8 and 6.1.1.4'
Co Co 0.3494 0.9721 'International Tables Vol C Tables 4.2.6.8 and 6.1.1.4'

loop_
_geom_angle_atom_site_label_1
_geom_angle_atom_site_label_2
_geom_angle_atom_site_label_3
_geom_angle
C22 Fe1 C19 68.7(2)
C22 Fe1 C20 68.4(2)
C19 Fe1 C20 41.16(17)
C22 Fe1 C21 41.69(19)
C19 Fe1 C21 67.6(2)
C20 Fe1 C21 38.9(2)
C22 Fe1 C26 105.0(2)
C19 Fe1 C26 161.8(2)
C20 Fe1 C26 154.2(2)
C21 Fe1 C26 119.8(3)
C22 Fe1 C24 160.1(2)
C19 Fe1 C24 123.3(2)
C20 Fe1 C24 109.2(2)
C21 Fe1 C24 124.1(2)
C26 Fe1 C24 68.1(2)
C22 Fe1 C18 41.47(16)
C19 Fe1 C18 41.02(16)
C20 Fe1 C18 69.42(17)
C21 Fe1 C18 69.48(16)
C26 Fe1 C18 123.1(2)
C24 Fe1 C18 157.8(2)
C22 Fe1 C23 153.5(2)
C19 Fe1 C23 107.8(2)
C20 Fe1 C23 127.3(2)
C21 Fe1 C23 163.3(2)
C26 Fe1 C23 69.7(3)
C24 Fe1 C23 43.7(2)
C18 Fe1 C23 118.4(2)
C22 Fe1 C25 125.7(2)
C19 Fe1 C25 155.0(2)
C20 Fe1 C25 120.0(2)
C21 Fe1 C25 108.2(2)
C26 Fe1 C25 42.3(2)
C24 Fe1 C25 37.1(2)
C18 Fe1 C25 163.0(2)
C23 Fe1 C25 68.7(3)
C22 Fe1 C27 120.5(2)
C19 Fe1 C27 126.3(2)
C20 Fe1 C27 163.8(2)
C21 Fe1 C27 156.4(2)
C26 Fe1 C27 40.9(2)
C24 Fe1 C27 67.3(2)
C18 Fe1 C27 107.5(2)
C23 Fe1 C27 39.1(2)
C25 Fe1 C27 67.5(2)
C8 Co1 C9 40.90(13)
C8 Co1 C14 92.51(14)
C9 Co1 C14 101.51(15)
C8 Co1 C13 103.26(14)
C9 Co1 C13 133.18(15)
C14 Co1 C13 39.60(16)
C8 Co1 C16 156.61(14)
C9 Co1 C16 131.91(15)
C14 Co1 C16 65.68(15)
C13 Co1 C16 65.83(14)
C8 Co1 C17 140.32(14)
C9 Co1 C17 166.91(13)
C14 Co1 C17 66.46(15)
C13 Co1 C17 39.42(14)
C16 Co1 C17 39.66(14)
C8 Co1 C15 118.17(14)
C9 Co1 C15 101.25(14)
C14 Co1 C15 39.16(15)
C13 Co1 C15 65.95(16)
C16 Co1 C15 38.98(15)
C17 Co1 C15 66.29(15)
C8 Co1 C7 40.38(12)
C9 Co1 C7 70.36(12)
C14 Co1 C7 117.16(14)
C13 Co1 C7 101.52(13)
C16 Co1 C7 157.64(14)
C17 Co1 C7 119.00(14)
C15 Co1 C7 154.47(14)
C8 Co1 S2 115.97(9)
C9 Co1 S2 95.12(10)
C14 Co1 S2 150.07(11)
C13 Co1 S2 131.64(12)
C16 Co1 S2 84.69(11)
C17 Co1 S2 93.74(11)
C15 Co1 S2 113.30(12)
C7 Co1 S2 91.76(9)
C2 S2 Co1 104.49(11)
C3 S1 C1 103.71(18)
C10 O2 C11 114.5(3)
C4 O4 C5 116.7(3)
C7 B3 C2 118.4(3)
C7 B3 C1 115.4(3)
C2 B3 C1 63.3(2)
C7 B3 B4 128.7(3)
C2 B3 B4 57.3(2)
C1 B3 B4 106.4(3)
C7 B3 B8 132.5(3)
C2 B3 B8 103.7(3)
C1 B3 B8 102.1(3)
B4 B3 B8 58.6(2)
C7 B3 B7 122.1(3)
C2 B3 B7 106.9(3)
C1 B3 B7 56.5(2)
B4 B3 B7 105.1(3)
B8 B3 B7 57.7(2)
C2 B4 B8 107.0(3)
C2 B4 B9 105.8(3)
B8 B4 B9 61.2(2)
C2 B4 B5 57.5(2)
B8 B4 B5 109.1(3)
B9 B4 B5 60.5(2)
C2 B4 B3 59.2(2)
B8 B4 B3 60.9(2)
B9 B4 B3 109.3(3)
B5 B4 B3 106.9(3)
C2 B4 H4 124.2
B8 B4 H4 120.6
B9 B4 H4 121.3
B5 B4 H4 122.2
B3 B4 H4 121.4
C2 B5 B10 107.6(3)
C2 B5 B4 58.5(2)
B10 B5 B4 107.2(3)
C2 B5 B6 60.2(2)
B10 B5 B6 60.1(3)
B4 B5 B6 107.0(3)
C2 B5 B9 105.9(3)
B10 B5 B9 59.2(3)
B4 B5 B9 59.6(2)
B6 B5 B9 106.7(3)
C2 B5 H5 122.6
B10 B5 H5 121.8
B4 B5 H5 122.5
B6 B5 H5 121.9
B9 B5 H5 123.0
C1 B6 C2 64.0(2)
C1 B6 B10 105.0(3)
C2 B6 B10 104.3(3)
C1 B6 B11 57.4(2)
C2 B6 B11 108.5(3)
B10 B6 B11 59.8(3)
C1 B6 B5 108.2(3)
C2 B6 B5 56.8(2)
B10 B6 B5 59.5(3)
B11 B6 B5 108.0(3)
C1 B6 H6 121.6
C2 B6 H6 122.0
B10 B6 H6 124.2
B11 B6 H6 121.9
B5 B6 H6 122.3
C1 B7 B8 106.9(3)
C1 B7 B12 105.0(3)
B8 B7 B12 60.8(3)
C1 B7 B11 57.7(2)
B8 B7 B11 108.5(3)
B12 B7 B11 59.7(3)
C1 B7 B3 59.5(2)
B8 B7 B3 60.7(2)
B12 B7 B3 108.5(3)
B11 B7 B3 107.1(3)
C1 B7 H7 124.1
B8 B7 H7 120.9
B12 B7 H7 122.2
B11 B7 H7 122.4
B3 B7 H7 121.3
B7 B8 B4 109.7(3)
B7 B8 B12 60.1(3)
B4 B8 B12 107.2(3)
B7 B8 B9 107.3(3)
B4 B8 B9 59.7(2)
B12 B8 B9 58.4(3)
B7 B8 B3 61.6(2)
B4 B8 B3 60.5(2)
B12 B8 B3 108.6(3)
B9 B8 B3 107.8(3)
B7 B8 H8 120.7
B4 B8 H8 121.3
B12 B8 H8 122.4
B9 B8 H8 122.9
B3 B8 H8 120.8
B12 B9 B10 61.1(3)
B12 B9 B4 108.1(3)
B10 B9 B4 107.8(3)
B12 B9 B5 108.7(3)
B10 B9 B5 59.6(3)
B4 B9 B5 59.9(2)
B12 B9 B8 60.2(3)
B10 B9 B8 108.2(3)
B4 B9 B8 59.1(2)
B5 B9 B8 107.0(3)
B12 B9 H9 120.9
B10 B9 H9 121.4
B4 B9 H9 122.1
B5 B9 H9 122.0
B8 B9 H9 122.3
B9 B10 B5 61.1(3)
B9 B10 B11 107.7(3)
B5 B10 B11 109.1(3)
B9 B10 B6 108.5(3)
B5 B10 B6 60.4(3)
B11 B10 B6 60.2(3)
B9 B10 B12 59.1(3)
B5 B10 B12 108.3(3)
B11 B10 B12 59.5(3)
B6 B10 B12 107.2(3)
B9 B10 H10 121.6
B5 B10 H10 120.6
B11 B10 H10 121.6
B6 B10 H10 121.7
B12 B10 H10 122.6
C1 B11 B12 106.0(3)
C1 B11 B7 58.7(2)
B12 B11 B7 60.0(3)
C1 B11 B10 106.3(3)
B12 B11 B10 60.5(3)
B7 B11 B10 108.2(3)
C1 B11 B6 58.8(2)
B12 B11 B6 107.9(3)
B7 B11 B6 106.9(3)
B10 B11 B6 60.0(3)
C1 B11 H11 123.7
B12 B11 H11 121.8
B7 B11 H11 122.0
B10 B11 H11 121.6
B6 B11 H11 122.1
B9 B12 B11 108.6(3)
B9 B12 B7 108.9(3)
B11 B12 B7 60.3(3)
B9 B12 B8 61.4(3)
B11 B12 B8 107.6(3)
B7 B12 B8 59.1(2)
B9 B12 B10 59.7(3)
B11 B12 B10 60.0(3)
B7 B12 B10 108.0(3)
B8 B12 B10 108.1(3)
B9 B12 H12 120.8
B11 B12 H12 121.7
B7 B12 H12 121.7
B8 B12 H12 121.8
B10 B12 H12 121.9
B5 C2 B4 64.0(2)
B5 C2 B3 115.7(3)
B4 C2 B3 63.5(2)
B5 C2 B6 63.0(2)
B4 C2 B6 113.5(3)
B3 C2 B6 109.6(3)
B5 C2 S2 126.4(2)
B4 C2 S2 123.4(2)
B3 C2 S2 112.5(2)
B6 C2 S2 119.5(2)
B5 C2 C1 107.6(3)
B4 C2 C1 107.8(2)
B3 C2 C1 58.94(19)
B6 C2 C1 57.0(2)
S2 C2 C1 116.6(2)
B11 C1 B7 63.6(2)
B11 C1 B6 63.7(2)
B7 C1 B6 114.8(3)
B11 C1 B3 115.5(3)
B7 C1 B3 64.0(2)
B6 C1 B3 110.4(3)
B11 C1 S1 125.5(3)
B7 C1 S1 120.9(2)
B6 C1 S1 120.0(3)
B3 C1 S1 112.4(2)
B11 C1 C2 109.4(3)
B7 C1 C2 108.5(3)
B6 C1 C2 59.0(2)
B3 C1 C2 57.80(18)
S1 C1 C2 117.2(2)
C8 C7 B3 130.1(3)
C8 C7 Co1 68.30(17)
B3 C7 Co1 112.6(2)
C8 C7 H7A 112.3
B3 C7 H7A 112.3
Co1 C7 H7A 112.3
C7 C8 C9 113.1(3)
C7 C8 C18 118.6(3)
C9 C8 C18 128.0(3)
C7 C8 Co1 71.33(17)
C9 C8 Co1 69.75(18)
C18 C8 Co1 121.7(2)
C8 C9 C10 129.0(3)
C8 C9 Co1 69.36(19)
C10 C9 Co1 117.4(2)
C8 C9 H9A 111.4
C10 C9 H9A 111.4
Co1 C9 H9A 111.4
O1 C10 O2 121.6(4)
O1 C10 C9 130.7(4)
O2 C10 C9 107.6(3)
C12' C11 C12 76.3(9)
C12' C11 O2 110.7(6)
C12 C11 O2 109.3(6)
C11 C12 H12A 109.5
C11 C12 H12B 109.5
H12A C12 H12B 109.5
C11 C12 H12C 109.5
H12A C12 H12C 109.5
H12B C12 H12C 109.5
C4 C3 S1 114.6(3)
C4 C3 H3A 108.6
S1 C3 H3A 108.6
C4 C3 H3B 108.6
S1 C3 H3B 108.6
H3A C3 H3B 107.6
C11 C12' H12E 109.5
C11 C12' H12D 109.5
H12E C12' H12D 109.5
C11 C12' H12F 109.5
H12E C12' H12F 109.5
H12D C12' H12F 109.5
O3 C4 O4 124.3(4)
O3 C4 C3 121.5(4)
O4 C4 C3 114.1(4)
C6 C5 O4 109.1(4)
C6 C5 H5A 109.9
O4 C5 H5A 109.9
C6 C5 H5B 109.9
O4 C5 H5B 109.9
H5A C5 H5B 108.3
C5 C6 H6A 109.5
C5 C6 H6B 109.5
H6A C6 H6B 109.5
C5 C6 H6C 109.5
H6A C6 H6C 109.5
H6B C6 H6C 109.5
C14 C13 C17 108.4(3)
C14 C13 Co1 69.8(2)
C17 C13 Co1 70.8(2)
C14 C13 H13A 125.8
C17 C13 H13A 125.8
Co1 C13 H13A 125.8
C15 C14 C13 108.4(4)
C15 C14 Co1 71.5(2)
C13 C14 Co1 70.6(2)
C15 C14 H14A 125.8
C13 C14 H14A 125.8
Co1 C14 H14A 125.8
C16 C15 C14 107.5(4)
C16 C15 Co1 69.8(2)
C14 C15 Co1 69.4(2)
C16 C15 H15A 126.2
C14 C15 H15A 126.2
Co1 C15 H15A 126.2
C15 C16 C17 109.3(3)
C15 C16 Co1 71.2(2)
C17 C16 Co1 70.7(2)
C15 C16 H16A 125.3
C17 C16 H16A 125.3
Co1 C16 H16A 125.3
C13 C17 C16 106.4(3)
C13 C17 Co1 69.8(2)
C16 C17 Co1 69.7(2)
C13 C17 H17A 126.8
C16 C17 H17A 126.8
Co1 C17 H17A 126.8
C19 C18 C22 105.4(3)
C19 C18 C8 126.1(3)
C22 C18 C8 128.4(4)
C19 C18 Fe1 68.5(2)
C22 C18 Fe1 68.2(2)
C8 C18 Fe1 124.5(2)
C20 C19 C18 109.0(4)
C20 C19 Fe1 69.4(3)
C18 C19 Fe1 70.5(2)
C20 C19 H19A 125.5
C18 C19 H19A 125.5
Fe1 C19 H19A 125.5
C21 C20 C19 109.0(4)
C21 C20 Fe1 70.9(3)
C19 C20 Fe1 69.4(3)
C21 C20 H20A 125.5
C19 C20 H20A 125.5
Fe1 C20 H20A 125.5
C20 C21 C22 109.1(4)
C20 C21 Fe1 70.2(3)
C22 C21 Fe1 68.8(3)
C20 C21 H21A 125.4
C22 C21 H21A 125.4
Fe1 C21 H21A 125.4
C18 C22 C21 107.5(4)
C18 C22 Fe1 70.3(2)
C21 C22 Fe1 69.5(3)
C18 C22 H22A 126.2
C21 C22 H22A 126.2
Fe1 C22 H22A 126.2
C27 C23 C24 103.6(6)
C27 C23 Fe1 71.3(3)
C24 C23 Fe1 68.1(3)
C27 C23 H23A 128.1
C24 C23 H23A 128.1
Fe1 C23 H23A 128.1
C25 C24 C23 109.7(6)
C25 C24 Fe1 71.7(4)
C23 C24 Fe1 68.2(3)
C25 C24 H24A 125.2
C23 C24 H24A 125.2
Fe1 C24 H24A 125.2
C24 C25 C26 110.6(6)
C24 C25 Fe1 71.2(4)
C26 C25 Fe1 68.4(3)
C24 C25 H25A 124.6
C26 C25 H25A 124.6
Fe1 C25 H25A 124.6
C27 C26 C25 103.4(6)
C27 C26 Fe1 70.6(3)
C25 C26 Fe1 69.2(3)
C27 C26 H26A 128.1
C25 C26 H26A 128.1
Fe1 C26 H26A 128.1
C23 C27 C26 112.3(6)
C23 C27 Fe1 69.6(3)
C26 C27 Fe1 68.5(3)
C23 C27 H27A 123.6
C26 C27 H27A 123.6
Fe1 C27 H27A 123.6

loop_
_geom_bond_atom_site_label_1
_geom_bond_atom_site_label_2
_geom_bond_distance
Fe1 C22 1.989(5)
Fe1 C19 1.990(4)
Fe1 C20 1.990(5)
Fe1 C21 1.999(5)
Fe1 C26 2.011(6)
Fe1 C24 2.016(5)
Fe1 C18 2.017(3)
Fe1 C23 2.018(6)
Fe1 C25 2.022(5)
Fe1 C27 2.039(5)
Co1 C8 2.051(3)
Co1 C9 2.056(3)
Co1 C14 2.059(4)
Co1 C13 2.069(4)
Co1 C16 2.069(4)
Co1 C17 2.082(4)
Co1 C15 2.086(4)
Co1 C7 2.091(3)
Co1 S2 2.2839(10)
S2 C2 1.753(3)
S1 C3 1.765(4)
S1 C1 1.766(3)
O1 C10 1.203(4)
O2 C10 1.336(5)
O2 C11 1.461(5)
O3 C4 1.187(5)
O4 C4 1.315(5)
O4 C5 1.434(5)
B3 C7 1.554(5)
B3 C2 1.722(5)
B3 C1 1.743(5)
B3 B4 1.795(6)
B3 B8 1.803(5)
B3 B7 1.818(5)
B4 C2 1.688(5)
B4 B8 1.761(6)
B4 B9 1.772(6)
B4 B5 1.778(6)
B4 H4 1.1000
B5 C2 1.669(5)
B5 B10 1.762(6)
B5 B6 1.779(6)
B5 B9 1.789(6)
B5 H5 1.1000
B6 C1 1.695(6)
B6 C2 1.732(5)
B6 B10 1.773(6)
B6 B11 1.776(7)
B6 H6 1.1000
B7 C1 1.687(5)
B7 B8 1.747(6)
B7 B12 1.765(6)
B7 B11 1.769(6)
B7 H7 1.1000
B8 B12 1.777(6)
B8 B9 1.798(6)
B8 H8 1.1000
B9 B12 1.744(7)
B9 B10 1.755(7)
B9 H9 1.1000
B10 B11 1.769(7)
B10 B12 1.779(7)
B10 H10 1.1000
B11 C1 1.669(5)
B11 B12 1.760(7)
B11 H11 1.1000
B12 H12 1.1000
C2 C1 1.817(5)
C7 C8 1.430(4)
C7 H7A 0.9800
C8 C9 1.435(5)
C8 C18 1.483(5)
C9 C10 1.468(5)
C9 H9A 0.9800
C11 C12' 1.253(11)
C11 C12 1.265(12)
C12 H12A 0.9600
C12 H12B 0.9600
C12 H12C 0.9600
C3 C4 1.460(6)
C3 H3A 0.9700
C3 H3B 0.9700
C12' H12E 0.9600
C12' H12D 0.9600
C12' H12F 0.9600
C5 C6 1.426(7)
C5 H5A 0.9700
C5 H5B 0.9700
C6 H6A 0.9600
C6 H6B 0.9600
C6 H6C 0.9600
C13 C14 1.399(6)
C13 C17 1.400(5)
C13 H13A 0.9800
C14 C15 1.390(5)
C14 H14A 0.9800
C15 C16 1.386(5)
C15 H15A 0.9800
C16 C17 1.408(5)
C16 H16A 0.9800
C17 H17A 0.9800
C18 C19 1.404(5)
C18 C22 1.419(6)
C19 C20 1.399(6)
C19 H19A 0.9800
C20 C21 1.327(7)
C20 H20A 0.9800
C21 C22 1.419(6)
C21 H21A 0.9800
C22 H22A 0.9800
C23 C27 1.357(8)
C23 C24 1.500(8)
C23 H23A 0.9800
C24 C25 1.285(8)
C24 H24A 0.9800
C25 C26 1.456(8)
C25 H25A 0.9800
C26 C27 1.417(8)
C26 H26A 0.9800
C27 H27A 0.9800
